data_1517586
loop_
_publ_author_name
'Shi-Yao Yang'
'Hong-Bo Yuan'
'Xiao-Bin Xu'
'Rong-Bin Huang'

_publ_section_title
;
 Influential factors on assembly of first-row transition metal
 coordination polymers
;
_journal_name_full
;
Inorganica Chimica Acta
;
_journal_page_first 53
_journal_page_last 62
_journal_volume 403
_journal_year 2013
_chemical_formula_moiety 'C11 H7 N O4 S Zn'
_chemical_formula_sum 'C11 H7 N O4 S Zn'
_chemical_formula_weight 314.61
_space_group_IT_number 14
_symmetry_cell_setting monoclinic
_symmetry_space_group_name_Hall '-P 2yn'
_symmetry_space_group_name_H-M 'P 1 21/n 1'
_atom_sites_solution_primary direct
_atom_sites_solution_secondary difmap
_cell_angle_alpha 90.00
_cell_angle_beta 97.670(3)
_cell_angle_gamma 90.00
_cell_formula_units_Z 4
_cell_length_a 7.6939(2)
_cell_length_b 15.9643(4)
_cell_length_c 9.8577(3)
_cell_measurement_temperature 173(2)
_cell_volume 1199.97(6)
_computing_cell_refinement
;
CrysAlis RED, Oxford Diffraction Ltd., Version 1.171.31.8
;
_computing_data_collection
;
CrysAlis CCD, Oxford Diffraction Ltd., Version 1.171.31.8
;
_computing_data_reduction
;
CrysAlis RED, Oxford Diffraction Ltd., Version 1.171.31.8
;
_computing_molecular_graphics 'ORTEP-II (Johnson, 1976)'
_computing_publication_material 'SHELXL-97 (Sheldrick, 1997)'
_computing_structure_refinement 'SHELXL-97 (Sheldrick, 1997)'
_computing_structure_solution 'SHELXS-97 (Sheldrick, 1997)'
_diffrn_ambient_temperature 173(2)
_diffrn_detector_area_resol_mean 16.1903
_diffrn_measured_fraction_theta_full 0.995
_diffrn_measured_fraction_theta_max 0.865
_diffrn_measurement_device_type 'Gemini S Ultra CrysAlis CCD, Oxford'
_diffrn_measurement_method 'CrysAlis RED, Oxford Diffraction'
_diffrn_radiation_monochromator graphite
_diffrn_radiation_source 'fine-focus sealed tube'
_diffrn_radiation_type MoK\a
_diffrn_radiation_wavelength 0.71073
_diffrn_reflns_av_R_equivalents 0.0296
_diffrn_reflns_av_sigmaI/netI 0.0599
_diffrn_reflns_limit_h_max 10
_diffrn_reflns_limit_h_min -10
_diffrn_reflns_limit_k_max 11
_diffrn_reflns_limit_k_min -21
_diffrn_reflns_limit_l_max 10
_diffrn_reflns_limit_l_min -13
_diffrn_reflns_number 6642
_diffrn_reflns_theta_full 26.00
_diffrn_reflns_theta_max 29.24
_diffrn_reflns_theta_min 2.44
_diffrn_standards_decay_% 0
_diffrn_standards_interval_count 0
_diffrn_standards_interval_time 0
_diffrn_standards_number 0
_exptl_absorpt_coefficient_mu 2.224
_exptl_absorpt_correction_T_max 0.9569
_exptl_absorpt_correction_T_min 0.4552
_exptl_absorpt_correction_type multi-scan
_exptl_absorpt_process_details
;
CrysAlis RED, Oxford Diffraction Ltd., Version 1.171.31.8
Empirical absorption correction using spherical harmonics,
 implemented in SCALE3 ABSPACK scaling algorithm.
;
_exptl_crystal_colour colorless
_exptl_crystal_density_diffrn 1.741
_exptl_crystal_density_method 'not measured'
_exptl_crystal_description plate
_exptl_crystal_F_000 632
_exptl_crystal_size_max 0.42
_exptl_crystal_size_mid 0.30
_exptl_crystal_size_min 0.02
_refine_diff_density_max 0.648
_refine_diff_density_min -0.363
_refine_diff_density_rms 0.072
_refine_ls_extinction_method none
_refine_ls_goodness_of_fit_ref 0.932
_refine_ls_matrix_type full
_refine_ls_number_parameters 163
_refine_ls_number_reflns 2831
_refine_ls_number_restraints 0
_refine_ls_restrained_S_all 0.932
_refine_ls_R_factor_all 0.0454
_refine_ls_R_factor_gt 0.0265
_refine_ls_shift/su_max 0.002
_refine_ls_shift/su_mean 0.000
_refine_ls_structure_factor_coef Fsqd
_refine_ls_weighting_details 'calc w=1/[\s^2^(Fo^2^)+(0.0260P)^2^+0.0000P] where P=(Fo^2^+2Fc^2^)/3'
_refine_ls_weighting_scheme calc
_refine_ls_wR_factor_gt 0.0537
_refine_ls_wR_factor_ref 0.0574
_reflns_number_gt 1920
_reflns_number_total 2831
_reflns_threshold_expression >2sigma(I)
_cod_data_source_file ICA-2013-403-53-62-15.cif
_cod_data_source_block '[Zn2(tdc)2(py)2]n'
_cod_original_sg_symbol_H-M P21/n
_cod_database_code 1517586

loop_
_symmetry_equiv_pos_as_xyz
'x, y, z'
'-x+1/2, y+1/2, -z+1/2'
'-x, -y, -z'
'x-1/2, -y-1/2, z-1/2'

loop_
_atom_site_label
_atom_site_type_symbol
_atom_site_fract_x
_atom_site_fract_y
_atom_site_fract_z
_atom_site_U_iso_or_equiv
_atom_site_adp_type
_atom_site_occupancy
_atom_site_symmetry_multiplicity
_atom_site_calc_flag
_atom_site_refinement_flags
Zn1 Zn 0.15764(3) 0.525056(15) 0.59973(2) 0.01757(8) Uani 1 1 d .
S1 S 0.19087(7) 0.24058(3) 0.23914(6) 0.02228(14) Uani 1 1 d .
O1 O 0.2500(2) 0.42970(10) 0.49405(16) 0.0292(4) Uani 1 1 d .
O3 O 0.5407(2) 0.06747(10) 0.20271(16) 0.0288(4) Uani 1 1 d .
O4 O 0.30217(19) 0.10326(10) 0.05929(16) 0.0272(4) Uani 1 1 d .
O2 O 0.0154(2) 0.38840(10) 0.34875(17) 0.0296(4) Uani 1 1 d .
N1 N 0.3660(2) 0.54902(11) 0.74324(18) 0.0204(4) Uani 1 1 d .
C1 C 0.2761(3) 0.31039(13) 0.3623(2) 0.0192(5) Uani 1 1 d .
C5 C 0.1724(3) 0.38163(14) 0.4051(2) 0.0219(5) Uani 1 1 d .
C2 C 0.4482(3) 0.29344(14) 0.4097(2) 0.0264(5) Uani 1 1 d .
H2A H 0.5179 0.3262 0.4768 0.032 Uiso 1 1 calc R
C8 C 0.6572(3) 0.51685(17) 0.8474(3) 0.0339(6) Uani 1 1 d .
H8A H 0.7602 0.4839 0.8486 0.041 Uiso 1 1 calc R
C6 C 0.4110(3) 0.11328(13) 0.1644(2) 0.0202(5) Uani 1 1 d .
C4 C 0.3854(3) 0.18610(13) 0.2535(2) 0.0214(5) Uani 1 1 d .
C9 C 0.6481(3) 0.57827(17) 0.9437(3) 0.0376(6) Uani 1 1 d .
H9A H 0.7438 0.5877 1.0135 0.045 Uiso 1 1 calc R
C3 C 0.5094(3) 0.22228(14) 0.3477(2) 0.0267(5) Uani 1 1 d .
H3A H 0.6254 0.2013 0.3689 0.032 Uiso 1 1 calc R
C7 C 0.5147(3) 0.50367(15) 0.7490(2) 0.0282(5) Uani 1 1 d .
H7A H 0.5216 0.4610 0.6828 0.034 Uiso 1 1 calc R
C11 C 0.3605(3) 0.60913(16) 0.8374(2) 0.0305(6) Uani 1 1 d .
H11A H 0.2568 0.6417 0.8349 0.037 Uiso 1 1 calc R
C10 C 0.4991(3) 0.62576(16) 0.9379(3) 0.0371(6) Uani 1 1 d .
H10A H 0.4912 0.6695 1.0021 0.045 Uiso 1 1 calc R

loop_
_atom_site_aniso_label
_atom_site_aniso_U_11
_atom_site_aniso_U_22
_atom_site_aniso_U_33
_atom_site_aniso_U_23
_atom_site_aniso_U_13
_atom_site_aniso_U_12
Zn1 0.02123(14) 0.01286(12) 0.01906(13) -0.00121(12) 0.00426(10) -0.00106(12)
S1 0.0230(3) 0.0180(3) 0.0260(3) -0.0059(2) 0.0039(2) 0.0028(2)
O1 0.0397(10) 0.0222(8) 0.0265(9) -0.0090(8) 0.0072(8) 0.0042(8)
O3 0.0303(9) 0.0224(8) 0.0349(10) -0.0046(8) 0.0087(8) 0.0106(8)
O4 0.0306(9) 0.0220(8) 0.0290(9) -0.0101(7) 0.0044(8) 0.0048(8)
O2 0.0265(9) 0.0218(8) 0.0414(10) -0.0079(8) 0.0080(8) 0.0075(7)
N1 0.0242(10) 0.0192(9) 0.0189(10) -0.0012(8) 0.0072(8) -0.0040(8)
C1 0.0262(12) 0.0147(11) 0.0178(12) 0.0004(9) 0.0064(9) 0.0009(10)
C5 0.0348(14) 0.0142(10) 0.0195(12) 0.0006(10) 0.0147(10) 0.0009(10)
C2 0.0342(14) 0.0218(12) 0.0214(13) -0.0028(10) -0.0034(10) 0.0005(11)
C8 0.0261(13) 0.0392(15) 0.0362(14) -0.0011(13) 0.0030(11) -0.0006(13)
C6 0.0244(12) 0.0146(11) 0.0239(12) 0.0011(10) 0.0109(10) -0.0022(10)
C4 0.0269(12) 0.0152(11) 0.0228(12) 0.0010(10) 0.0065(10) 0.0023(10)
C9 0.0392(15) 0.0406(15) 0.0319(15) -0.0013(13) 0.0010(12) -0.0144(14)
C3 0.0257(13) 0.0251(13) 0.0289(13) 0.0019(11) 0.0018(10) 0.0077(11)
C7 0.0286(13) 0.0284(12) 0.0281(13) -0.0020(11) 0.0052(11) -0.0018(11)
C11 0.0375(14) 0.0261(13) 0.0284(14) -0.0007(12) 0.0063(11) -0.0011(12)
C10 0.0483(16) 0.0342(14) 0.0283(14) -0.0094(12) 0.0030(12) -0.0092(14)

loop_
_atom_type_symbol
_atom_type_description
_atom_type_scat_dispersion_real
_atom_type_scat_dispersion_imag
_atom_type_scat_source
C C 0.0033 0.0016 'International Tables Vol C Tables 4.2.6.8 and 6.1.1.4'
H H 0.0000 0.0000 'International Tables Vol C Tables 4.2.6.8 and 6.1.1.4'
N N 0.0061 0.0033 'International Tables Vol C Tables 4.2.6.8 and 6.1.1.4'
O O 0.0106 0.0060 'International Tables Vol C Tables 4.2.6.8 and 6.1.1.4'
S S 0.1246 0.1234 'International Tables Vol C Tables 4.2.6.8 and 6.1.1.4'
Zn Zn 0.2839 1.4301 'International Tables Vol C Tables 4.2.6.8 and 6.1.1.4'

loop_
_geom_angle_atom_site_label_1
_geom_angle_atom_site_label_2
_geom_angle_atom_site_label_3
_geom_angle
_geom_angle_site_symmetry_1
_geom_angle_site_symmetry_3
O1 Zn1 N1 101.62(7) . .
O1 Zn1 O2 157.95(7) . 3_566
N1 Zn1 O2 100.43(7) . 3_566
O1 Zn1 O4 88.02(7) . 2
N1 Zn1 O4 103.39(7) . 2
O2 Zn1 O4 87.02(7) 3_566 2
O1 Zn1 O3 85.48(6) . 4_566
N1 Zn1 O3 98.49(7) . 4_566
O2 Zn1 O3 91.18(6) 3_566 4_566
O4 Zn1 O3 158.01(7) 2 4_566
O1 Zn1 Zn1 76.86(5) . 3_566
N1 Zn1 Zn1 174.78(5) . 3_566
O2 Zn1 Zn1 81.17(5) 3_566 3_566
O4 Zn1 Zn1 81.61(5) 2 3_566
O3 Zn1 Zn1 76.46(5) 4_566 3_566
C1 S1 C4 91.39(11) . .
C5 O1 Zn1 130.67(15) . .
C6 O3 Zn1 130.55(15) . 4_665
C6 O4 Zn1 123.72(14) . 2_545
C5 O2 Zn1 124.63(15) . 3_566
C11 N1 C7 117.4(2) . .
C11 N1 Zn1 121.53(16) . .
C7 N1 Zn1 121.02(15) . .
C2 C1 C5 125.9(2) . .
C2 C1 S1 111.95(16) . .
C5 C1 S1 122.08(17) . .
O1 C5 O2 126.3(2) . .
O1 C5 C1 116.3(2) . .
O2 C5 C1 117.4(2) . .
C1 C2 C3 112.2(2) . .
C1 C2 H2A 123.9 . .
C3 C2 H2A 123.9 . .
C9 C8 C7 119.1(2) . .
C9 C8 H8A 120.5 . .
C7 C8 H8A 120.5 . .
O4 C6 O3 126.3(2) . .
O4 C6 C4 117.5(2) . .
O3 C6 C4 116.2(2) . .
C3 C4 C6 126.6(2) . .
C3 C4 S1 111.28(16) . .
C6 C4 S1 121.98(17) . .
C10 C9 C8 119.1(2) . .
C10 C9 H9A 120.5 . .
C8 C9 H9A 120.5 . .
C4 C3 C2 113.20(19) . .
C4 C3 H3A 123.4 . .
C2 C3 H3A 123.4 . .
N1 C7 C8 122.5(2) . .
N1 C7 H7A 118.7 . .
C8 C7 H7A 118.7 . .
N1 C11 C10 122.8(2) . .
N1 C11 H11A 118.6 . .
C10 C11 H11A 118.6 . .
C9 C10 C11 119.1(2) . .
C9 C10 H10A 120.5 . .
C11 C10 H10A 120.5 . .

loop_
_geom_bond_atom_site_label_1
_geom_bond_atom_site_label_2
_geom_bond_distance
_geom_bond_site_symmetry_2
Zn1 O1 2.0262(15) .
Zn1 N1 2.0280(18) .
Zn1 O2 2.0298(15) 3_566
Zn1 O4 2.0594(15) 2
Zn1 O3 2.0653(15) 4_566
Zn1 Zn1 3.0194(5) 3_566
S1 C1 1.713(2) .
S1 C4 1.720(2) .
O1 C5 1.255(3) .
O3 C6 1.254(2) .
O3 Zn1 2.0653(15) 4_665
O4 C6 1.252(3) .
O4 Zn1 2.0594(15) 2_545
O2 C5 1.264(3) .
O2 Zn1 2.0298(15) 3_566
N1 C11 1.340(3) .
N1 C7 1.348(3) .
C1 C2 1.371(3) .
C1 C5 1.482(3) .
C2 C3 1.401(3) .
C2 H2A 0.9500 .
C8 C9 1.373(4) .
C8 C7 1.380(3) .
C8 H8A 0.9500 .
C6 C4 1.486(3) .
C4 C3 1.368(3) .
C9 C10 1.369(3) .
C9 H9A 0.9500 .
C3 H3A 0.9500 .
C7 H7A 0.9500 .
C11 C10 1.381(3) .
C11 H11A 0.9500 .
C10 H10A 0.9500 .

loop_
_geom_torsion_atom_site_label_1
_geom_torsion_atom_site_label_2
_geom_torsion_atom_site_label_3
_geom_torsion_atom_site_label_4
_geom_torsion
_geom_torsion_site_symmetry_1
N1 Zn1 O1 C5 169.22(18) .
O2 Zn1 O1 C5 -10.5(3) 3_566
O4 Zn1 O1 C5 -87.52(19) 2
O3 Zn1 O1 C5 71.47(19) 4_566
Zn1 Zn1 O1 C5 -5.67(18) 3_566
O1 Zn1 N1 C11 -179.71(16) .
O2 Zn1 N1 C11 0.17(18) 3_566
O4 Zn1 N1 C11 89.56(17) 2
O3 Zn1 N1 C11 -92.62(17) 4_566
O1 Zn1 N1 C7 -1.02(18) .
O2 Zn1 N1 C7 178.85(16) 3_566
O4 Zn1 N1 C7 -91.75(17) 2
O3 Zn1 N1 C7 86.07(17) 4_566
C4 S1 C1 C2 1.46(18) .
C4 S1 C1 C5 179.23(18) .
Zn1 O1 C5 O2 8.6(3) .
Zn1 O1 C5 C1 -171.62(13) .
Zn1 O2 C5 O1 -5.1(3) 3_566
Zn1 O2 C5 C1 175.09(13) 3_566
C2 C1 C5 O1 -1.0(3) .
S1 C1 C5 O1 -178.44(15) .
C2 C1 C5 O2 178.8(2) .
S1 C1 C5 O2 1.4(3) .
C5 C1 C2 C3 -179.1(2) .
S1 C1 C2 C3 -1.4(3) .
Zn1 O4 C6 O3 -15.1(3) 2_545
Zn1 O4 C6 C4 165.16(13) 2_545
Zn1 O3 C6 O4 13.3(3) 4_665
Zn1 O3 C6 C4 -166.92(14) 4_665
O4 C6 C4 C3 -160.0(2) .
O3 C6 C4 C3 20.2(3) .
O4 C6 C4 S1 15.1(3) .
O3 C6 C4 S1 -164.74(16) .
C1 S1 C4 C3 -1.16(18) .
C1 S1 C4 C6 -176.93(18) .
C7 C8 C9 C10 -1.2(4) .
C6 C4 C3 C2 176.1(2) .
S1 C4 C3 C2 0.6(3) .
C1 C2 C3 C4 0.5(3) .
C11 N1 C7 C8 0.5(3) .
Zn1 N1 C7 C8 -178.28(18) .
C9 C8 C7 N1 0.2(4) .
C7 N1 C11 C10 0.0(3) .
Zn1 N1 C11 C10 178.72(18) .
C8 C9 C10 C11 1.6(4) .
N1 C11 C10 C9 -1.0(4) .
